data_2241328
loop_
_publ_author_name
'Gueddar, Hicham'
'Bouhfid, Rachid'
'Essassi, El Mokhtar'
'Saadi, Mohamed'
'El Ammari, Lahcen'

_publ_section_title
;
 Crystal structure of
 1-[(2,2-dimethyl-1,3-dioxolan-4-yl)methyl]-2-(thiazol-4-yl)-1<i>H</i>-benzimidazole
;
_journal_coeditor_code TK5404
_journal_issue 12
_journal_name_full 'Acta Crystallographica Section E'
_journal_page_first o951
_journal_page_last o952
_journal_paper_doi 10.1107/S205698901502085X
_journal_volume 71
_journal_year 2015
_chemical_formula_iupac 'C16 H17 N3 O2 S'
_chemical_formula_moiety 'C16 H17 N3 O2 S'
_chemical_formula_sum 'C16 H17 N3 O2 S'
_chemical_formula_weight 315.38
_chemical_name_systematic 1-[(2,2-Dimethyl-1,3-dioxolan-4-yl)methyl]-2-(thiazol-4-yl)-1<i>H</i>-benzimidazole
_space_group_crystal_system triclinic
_space_group_IT_number 2
_space_group_name_Hall '-P 1'
_space_group_name_H-M_alt 'P -1'
_symmetry_space_group_name_Hall '-P 1'
_symmetry_space_group_name_H-M 'P -1'
_atom_sites_solution_hydrogens geom
_audit_creation_method SHELXL-2013
_cell_angle_alpha 78.739(4)
_cell_angle_beta 78.777(3)
_cell_angle_gamma 73.632(3)
_cell_formula_units_Z 2
_cell_length_a 9.3177(5)
_cell_length_b 9.3786(6)
_cell_length_c 9.5418(6)
_cell_measurement_reflns_used 4740
_cell_measurement_temperature 296(2)
_cell_measurement_theta_max 30.508
_cell_measurement_theta_min 2.806
_cell_volume 775.95(8)
_computing_cell_refinement
;
SAINT-Plus (Bruker, 2009)
;
_computing_data_collection
;
APEX2 (Bruker, 2009)
;
_computing_data_reduction
;
SAINT-Plus (Bruker, 2009)
;
_computing_molecular_graphics
;
ORTEP-3 for Windows (Farrugia, 2012)
;
_computing_publication_material
;
PLATON (Spek, 2009) and publCIF (Westrip,2010)
;
_computing_structure_refinement
;
SHELXL2014 (Sheldrick, 2015)
;
_computing_structure_solution
;
SHELXS2014/ (Sheldrick, 2008)
;
_diffrn_ambient_temperature 296(2)
_diffrn_measured_fraction_theta_full 0.999
_diffrn_measured_fraction_theta_max 0.999
_diffrn_measurement_device_type 'Bruker X8 APEX'
_diffrn_measurement_method '\f and \w scans'
_diffrn_radiation_monochromator graphite
_diffrn_radiation_source 'fine-focus sealed tube'
_diffrn_radiation_type MoK\a
_diffrn_radiation_wavelength 0.71073
_diffrn_reflns_av_R_equivalents 0.0369
_diffrn_reflns_limit_h_max 13
_diffrn_reflns_limit_h_min -13
_diffrn_reflns_limit_k_max 13
_diffrn_reflns_limit_k_min -13
_diffrn_reflns_limit_l_max 13
_diffrn_reflns_limit_l_min -13
_diffrn_reflns_number 19810
_diffrn_reflns_theta_full 25.242
_diffrn_reflns_theta_max 30.508
_diffrn_reflns_theta_min 2.806
_exptl_absorpt_coefficient_mu 0.219
_exptl_absorpt_correction_T_max 0.7466
_exptl_absorpt_correction_T_min 0.6995
_exptl_absorpt_correction_type multi-scan
_exptl_absorpt_process_details
;
(SADABS; Bruker, 2009)
;
_exptl_crystal_colour Colourless
_exptl_crystal_density_diffrn 1.350
_exptl_crystal_description block
_exptl_crystal_F_000 332
_exptl_crystal_size_max 0.36
_exptl_crystal_size_mid 0.31
_exptl_crystal_size_min 0.26
_refine_diff_density_max 0.156
_refine_diff_density_min -0.319
_refine_ls_extinction_method none
_refine_ls_goodness_of_fit_ref 1.025
_refine_ls_hydrogen_treatment constr
_refine_ls_matrix_type full
_refine_ls_number_parameters 199
_refine_ls_number_reflns 4740
_refine_ls_number_restraints 0
_refine_ls_restrained_S_all 1.025
_refine_ls_R_factor_all 0.0855
_refine_ls_R_factor_gt 0.0429
_refine_ls_shift/su_max 0.000
_refine_ls_shift/su_mean 0.000
_refine_ls_structure_factor_coef Fsqd
_refine_ls_weighting_details 'w=1/[\s^2^(Fo^2^)+(0.0449P)^2^+0.0871P] where P=(Fo^2^+2Fc^2^)/3'
_refine_ls_weighting_scheme calc
_refine_ls_wR_factor_gt 0.0963
_refine_ls_wR_factor_ref 0.1159
_reflns_number_gt 2804
_reflns_number_total 4740
_reflns_threshold_expression 'I > 2\s(I)'
_cod_data_source_file tk5404sup1.cif
_cod_data_source_block I
_cod_database_code 2241328
_shelx_space_group_comment
;
The symmetry employed for this shelxl refinement is uniquely defined
by the following loop, which should always be used as a source of
symmetry information in preference to the above space-group names.
They are only intended as comments.
;
_shelxl_version_number .2013

loop_
_space_group_symop_operation_xyz
'x, y, z'
'-x, -y, -z'

loop_
_atom_site_type_symbol
_atom_site_label
_atom_site_fract_x
_atom_site_fract_y
_atom_site_fract_z
_atom_site_U_iso_or_equiv
_atom_site_adp_type
_atom_site_calc_flag
_atom_site_occupancy
C C1 0.9210(2) -0.0317(2) 0.68651(19) 0.0621(5) Uani d 1
H H1 1.0193 -0.0386 0.6391 0.074 Uiso calc 1
C C2 0.69556(19) -0.05253(19) 0.84926(17) 0.0567(4) Uani d 1
H H2 0.6188 -0.0714 0.9230 0.068 Uiso calc 1
C C3 0.67345(17) 0.04071(16) 0.72279(15) 0.0455(3) Uani d 1
C C4 0.52432(17) 0.11882(16) 0.68306(15) 0.0431(3) Uani d 1
C C5 0.28330(18) 0.20058(17) 0.69744(17) 0.0480(4) Uani d 1
C C6 0.12767(19) 0.2376(2) 0.7404(2) 0.0625(5) Uani d 1
H H6 0.0870 0.2227 0.8375 0.075 Uiso calc 1
C C7 0.0354(2) 0.2967(2) 0.6362(2) 0.0700(5) Uani d 1
H H7 -0.0690 0.3218 0.6636 0.084 Uiso calc 1
C C8 0.0949(2) 0.3197(2) 0.4904(2) 0.0672(5) Uani d 1
H H8 0.0292 0.3598 0.4225 0.081 Uiso calc 1
C C9 0.2485(2) 0.28454(19) 0.44413(19) 0.0569(4) Uani d 1
H H9 0.2883 0.2997 0.3467 0.068 Uiso calc 1
C C10 0.34127(17) 0.22519(16) 0.55071(16) 0.0450(3) Uani d 1
C C11 0.60240(18) 0.16781(16) 0.40757(15) 0.0454(3) Uani d 1
H H11A 0.5501 0.1612 0.3315 0.055 Uiso calc 1
H H11B 0.6843 0.0776 0.4179 0.055 Uiso calc 1
C C12 0.66868(18) 0.30373(17) 0.36290(16) 0.0477(4) Uani d 1
H H12 0.7195 0.3150 0.4394 0.057 Uiso calc 1
C C13 0.55626(19) 0.44806(18) 0.31814(17) 0.0535(4) Uani d 1
H H13A 0.4595 0.4562 0.3802 0.064 Uiso calc 1
H H13B 0.5932 0.5348 0.3188 0.064 Uiso calc 1
C C14 0.69603(17) 0.36581(17) 0.11179(16) 0.0488(4) Uani d 1
C C15 0.6876(2) 0.2593(2) 0.01678(19) 0.0673(5) Uani d 1
H H15A 0.7877 0.2135 -0.0270 0.101 Uiso calc 1
H H15B 0.6277 0.3134 -0.0572 0.101 Uiso calc 1
H H15C 0.6420 0.1827 0.0738 0.101 Uiso calc 1
C C16 0.7744(2) 0.4856(2) 0.0327(2) 0.0702(5) Uani d 1
H H16A 0.8749 0.4389 -0.0094 0.105 Uiso calc 1
H H16B 0.7793 0.5480 0.0993 0.105 Uiso calc 1
H H16C 0.7187 0.5459 -0.0422 0.105 Uiso calc 1
N N1 0.80427(15) 0.05273(16) 0.62983(15) 0.0575(4) Uani d 1
N N2 0.40020(14) 0.13467(15) 0.77840(13) 0.0487(3) Uani d 1
N N3 0.49717(14) 0.17320(13) 0.54286(12) 0.0428(3) Uani d 1
O O1 0.77265(12) 0.28446(12) 0.23223(11) 0.0532(3) Uani d 1
O O2 0.54583(12) 0.43257(12) 0.17557(11) 0.0528(3) Uani d 1
S S1 0.88238(5) -0.12939(6) 0.85352(5) 0.06612(16) Uani d 1

loop_
_atom_site_aniso_label
_atom_site_aniso_U_11
_atom_site_aniso_U_22
_atom_site_aniso_U_33
_atom_site_aniso_U_12
_atom_site_aniso_U_13
_atom_site_aniso_U_23
C1 0.0568(10) 0.0661(12) 0.0570(10) -0.0168(9) -0.0043(8) 0.0032(9)
C2 0.0634(10) 0.0589(10) 0.0394(8) -0.0103(8) -0.0008(7) -0.0019(7)
C3 0.0575(9) 0.0398(8) 0.0378(8) -0.0142(7) -0.0019(7) -0.0050(6)
C4 0.0582(9) 0.0353(7) 0.0353(7) -0.0151(6) -0.0030(6) -0.0028(6)
C5 0.0571(9) 0.0408(8) 0.0460(8) -0.0155(7) -0.0027(7) -0.0067(7)
C6 0.0574(10) 0.0646(11) 0.0609(11) -0.0161(8) 0.0029(8) -0.0092(9)
C7 0.0560(10) 0.0694(13) 0.0828(14) -0.0143(9) -0.0089(10) -0.0110(11)
C8 0.0697(12) 0.0584(11) 0.0753(13) -0.0103(9) -0.0268(10) -0.0070(9)
C9 0.0713(11) 0.0475(9) 0.0522(10) -0.0137(8) -0.0138(8) -0.0055(7)
C10 0.0560(9) 0.0344(7) 0.0455(8) -0.0143(6) -0.0063(7) -0.0053(6)
C11 0.0600(9) 0.0392(8) 0.0350(7) -0.0138(7) -0.0013(6) -0.0045(6)
C12 0.0630(9) 0.0460(9) 0.0358(7) -0.0202(7) -0.0048(7) -0.0032(6)
C13 0.0705(10) 0.0408(8) 0.0465(9) -0.0163(8) 0.0016(8) -0.0071(7)
C14 0.0540(9) 0.0481(9) 0.0383(8) -0.0113(7) -0.0030(7) 0.0013(7)
C15 0.0823(13) 0.0676(12) 0.0505(10) -0.0155(10) -0.0057(9) -0.0144(9)
C16 0.0817(13) 0.0655(12) 0.0573(11) -0.0289(10) 0.0011(9) 0.0091(9)
N1 0.0523(8) 0.0596(9) 0.0537(8) -0.0172(7) -0.0055(6) 0.0095(7)
N2 0.0546(7) 0.0489(7) 0.0405(7) -0.0155(6) -0.0004(6) -0.0048(6)
N3 0.0534(7) 0.0380(7) 0.0354(6) -0.0131(5) -0.0029(5) -0.0029(5)
O1 0.0508(6) 0.0579(7) 0.0422(6) -0.0102(5) -0.0041(5) 0.0049(5)
O2 0.0562(6) 0.0514(6) 0.0429(6) -0.0066(5) -0.0048(5) -0.0014(5)
S1 0.0670(3) 0.0732(3) 0.0465(3) -0.0051(2) -0.0116(2) 0.0032(2)

loop_
_atom_type_symbol
_atom_type_description
_atom_type_scat_dispersion_real
_atom_type_scat_dispersion_imag
_atom_type_scat_source
C C 0.0033 0.0016 'International Tables Vol C Tables 4.2.6.8 and 6.1.1.4'
H H 0.0000 0.0000 'International Tables Vol C Tables 4.2.6.8 and 6.1.1.4'
N N 0.0061 0.0033 'International Tables Vol C Tables 4.2.6.8 and 6.1.1.4'
O O 0.0106 0.0060 'International Tables Vol C Tables 4.2.6.8 and 6.1.1.4'
S S 0.1246 0.1234 'International Tables Vol C Tables 4.2.6.8 and 6.1.1.4'

loop_
_geom_angle_atom_site_label_1
_geom_angle_atom_site_label_2
_geom_angle_atom_site_label_3
_geom_angle
N1 C1 S1 115.57(13)
N1 C1 H1 122.2
S1 C1 H1 122.2
C3 C2 S1 110.39(12)
C3 C2 H2 124.8
S1 C2 H2 124.8
C2 C3 N1 114.69(14)
C2 C3 C4 123.77(14)
N1 C3 C4 121.50(13)
N2 C4 N3 113.24(13)
N2 C4 C3 122.47(13)
N3 C4 C3 124.13(13)
N2 C5 C6 130.26(15)
N2 C5 C10 110.23(13)
C6 C5 C10 119.47(16)
C7 C6 C5 118.54(17)
C7 C6 H6 120.7
C5 C6 H6 120.7
C6 C7 C8 121.29(17)
C6 C7 H7 119.4
C8 C7 H7 119.4
C9 C8 C7 121.69(18)
C9 C8 H8 119.2
C7 C8 H8 119.2
C8 C9 C10 116.57(17)
C8 C9 H9 121.7
C10 C9 H9 121.7
N3 C10 C9 131.86(14)
N3 C10 C5 105.65(13)
C9 C10 C5 122.43(15)
N3 C11 C12 113.34(12)
N3 C11 H11A 108.9
C12 C11 H11A 108.9
N3 C11 H11B 108.9
C12 C11 H11B 108.9
H11A C11 H11B 107.7
O1 C12 C13 101.94(12)
O1 C12 C11 108.49(12)
C13 C12 C11 114.15(13)
O1 C12 H12 110.6
C13 C12 H12 110.6
C11 C12 H12 110.6
O2 C13 C12 101.61(12)
O2 C13 H13A 111.4
C12 C13 H13A 111.4
O2 C13 H13B 111.4
C12 C13 H13B 111.4
H13A C13 H13B 109.3
O2 C14 O1 104.86(11)
O2 C14 C15 108.45(13)
O1 C14 C15 110.33(13)
O2 C14 C16 110.57(13)
O1 C14 C16 109.05(13)
C15 C14 C16 113.24(15)
C14 C15 H15A 109.5
C14 C15 H15B 109.5
H15A C15 H15B 109.5
C14 C15 H15C 109.5
H15A C15 H15C 109.5
H15B C15 H15C 109.5
C14 C16 H16A 109.5
C14 C16 H16B 109.5
H16A C16 H16B 109.5
C14 C16 H16C 109.5
H16A C16 H16C 109.5
H16B C16 H16C 109.5
C1 N1 C3 109.91(14)
C4 N2 C5 104.91(12)
C4 N3 C10 105.96(12)
C4 N3 C11 129.77(13)
C10 N3 C11 124.02(12)
C12 O1 C14 108.64(11)
C13 O2 C14 106.22(12)
C2 S1 C1 89.43(8)

loop_
_geom_bond_atom_site_label_1
_geom_bond_atom_site_label_2
_geom_bond_distance
C1 N1 1.295(2)
C1 S1 1.7030(18)
C1 H1 0.9300
C2 C3 1.359(2)
C2 S1 1.6913(18)
C2 H2 0.9300
C3 N1 1.3794(19)
C3 C4 1.461(2)
C4 N2 1.3167(18)
C4 N3 1.3807(18)
C5 N2 1.388(2)
C5 C6 1.390(2)
C5 C10 1.398(2)
C6 C7 1.372(3)
C6 H6 0.9300
C7 C8 1.393(3)
C7 H7 0.9300
C8 C9 1.378(3)
C8 H8 0.9300
C9 C10 1.393(2)
C9 H9 0.9300
C10 N3 1.3879(19)
C11 N3 1.4612(18)
C11 C12 1.522(2)
C11 H11A 0.9700
C11 H11B 0.9700
C12 O1 1.4300(17)
C12 C13 1.504(2)
C12 H12 0.9800
C13 O2 1.4205(19)
C13 H13A 0.9700
C13 H13B 0.9700
C14 O2 1.4299(18)
C14 O1 1.4431(18)
C14 C15 1.501(2)
C14 C16 1.510(2)
C15 H15A 0.9600
C15 H15B 0.9600
C15 H15C 0.9600
C16 H16A 0.9600
C16 H16B 0.9600
C16 H16C 0.9600

loop_
_geom_hbond_atom_site_label_D
_geom_hbond_atom_site_label_H
_geom_hbond_atom_site_label_A
_geom_hbond_site_symmetry_A
_geom_hbond_distance_DH
_geom_hbond_distance_HA
_geom_hbond_distance_DA
_geom_hbond_angle_DHA
C13 H13B Cg1 2_666 0.97 2.83 3.7543(18) 160

_cod_database_fobs_code 2241328
